data_2237489
loop_
_publ_author_name
'Benmebarek, Sabrina'
'Boudraa, Mhamed'
'Bouacida, Sofiane'
'Merazig, Hocine'

_publ_section_title
;
 2-(2-Nitrophenylsulfinyl)acetonitrile
;
_journal_coeditor_code HB7044
_journal_issue 3
_journal_name_full 'Acta Crystallographica Section E'
_journal_page_first o432
_journal_paper_doi 10.1107/S1600536813004832
_journal_volume 69
_journal_year 2013
_chemical_formula_iupac 'C8 H6 N2 O3 S'
_chemical_formula_moiety 'C8 H6 N2 O3 S'
_chemical_formula_sum 'C8 H6 N2 O3 S'
_chemical_formula_weight 210.21
_chemical_name_systematic
;
2-(2-Nitrophenylsulfinyl)acetonitrile
;
_space_group_IT_number 19
_symmetry_cell_setting orthorhombic
_symmetry_space_group_name_Hall 'P 2ac 2ab'
_symmetry_space_group_name_H-M 'P 21 21 21'
_atom_sites_solution_hydrogens geom
_atom_sites_solution_primary direct
_atom_sites_solution_secondary difmap
_cell_angle_alpha 90
_cell_angle_beta 90
_cell_angle_gamma 90
_cell_formula_units_Z 4
_cell_length_a 5.4114(2)
_cell_length_b 10.7602(4)
_cell_length_c 15.1837(5)
_cell_measurement_reflns_used 6191
_cell_measurement_temperature 295(2)
_cell_measurement_theta_max 29.11
_cell_measurement_theta_min 2.68
_cell_volume 884.11(5)
_computing_cell_refinement 'APEX2 (Bruker, 2011)'
_computing_data_collection 'APEX2 (Bruker, 2011)'
_computing_data_reduction 'APEX2 (Bruker, 2011)'
_computing_molecular_graphics 'ORTEP-3 (Farrugia, 2012) and DIAMOND (Brandenburg & Berndt, 2001)'
_computing_publication_material 'WinGX (Farrugia, 2012)'
_computing_structure_refinement 'SHELXL97 (Sheldrick, 2008)'
_computing_structure_solution 'SIR2002 (Burla <i>et al.</i>, 2005)'
_diffrn_ambient_temperature 295(2)
_diffrn_measured_fraction_theta_full 0.98
_diffrn_measured_fraction_theta_max 0.98
_diffrn_measurement_device_type 'Bruker APEXII CCD'
_diffrn_measurement_method '\f and \w scans'
_diffrn_radiation_monochromator graphite
_diffrn_radiation_source 'sealed tube'
_diffrn_radiation_type MoK\a
_diffrn_radiation_wavelength 0.71073
_diffrn_reflns_av_R_equivalents 0.0159
_diffrn_reflns_limit_h_max 7
_diffrn_reflns_limit_h_min -6
_diffrn_reflns_limit_k_max 14
_diffrn_reflns_limit_k_min -14
_diffrn_reflns_limit_l_max 20
_diffrn_reflns_limit_l_min -20
_diffrn_reflns_number 8401
_diffrn_reflns_theta_full 29.11
_diffrn_reflns_theta_max 29.11
_diffrn_reflns_theta_min 4.02
_exptl_absorpt_coefficient_mu 0.346
_exptl_absorpt_correction_type none
_exptl_crystal_colour colourless
_exptl_crystal_density_diffrn 1.579
_exptl_crystal_density_method 'not measured'
_exptl_crystal_description block
_exptl_crystal_F_000 432
_exptl_crystal_size_max 0.26
_exptl_crystal_size_mid 0.2
_exptl_crystal_size_min 0.15
_refine_diff_density_max 0.211
_refine_diff_density_min -0.176
_refine_ls_abs_structure_details 'Flack (1983), 1379 Friedel pairs'
_refine_ls_abs_structure_Flack 0.530(10)
_refine_ls_extinction_method none
_refine_ls_goodness_of_fit_ref 1.051
_refine_ls_hydrogen_treatment constr
_refine_ls_matrix_type full
_refine_ls_number_parameters 128
_refine_ls_number_reflns 2348
_refine_ls_number_restraints 0
_refine_ls_restrained_S_all 1.051
_refine_ls_R_factor_all 0.0303
_refine_ls_R_factor_gt 0.0269
_refine_ls_shift/su_max 0.001
_refine_ls_shift/su_mean 0
_refine_ls_structure_factor_coef Fsqd
_refine_ls_weighting_details 'calc w=1/[\s^2^(Fo^2^)+(0.0327P)^2^+0.2515P] where P=(Fo^2^+2Fc^2^)/3'
_refine_ls_weighting_scheme calc
_refine_ls_wR_factor_gt 0.0657
_refine_ls_wR_factor_ref 0.0695
_reflns_number_gt 2222
_reflns_number_total 2348
_reflns_threshold_expression I>2\s(I)
_cod_data_source_file hb7044.cif
_cod_data_source_block I
_cod_database_code 2237489
_cod_database_fobs_code 2237489

loop_
_symmetry_equiv_pos_as_xyz
'x, y, z'
'-x+1/2, -y, z+1/2'
'x+1/2, -y+1/2, -z'
'-x, y+1/2, -z+1/2'

loop_
_atom_site_type_symbol
_atom_site_label
_atom_site_fract_x
_atom_site_fract_y
_atom_site_fract_z
_atom_site_U_iso_or_equiv
_atom_site_adp_type
_atom_site_calc_flag
_atom_site_refinement_flags
_atom_site_occupancy
_atom_site_symmetry_multiplicity
S S2 0.53769(6) 0.02767(3) 0.15053(2) 0.02770(9) Uani d . 1 1
O O2 0.5137(2) -0.06613(11) 0.22173(7) 0.0395(3) Uani d . 1 1
O O11 0.4219(4) 0.16230(15) -0.12118(8) 0.0678(5) Uani d . 1 1
O O12 0.5834(2) 0.17541(11) 0.00821(9) 0.0453(3) Uani d . 1 1
N N1 0.4351(3) 0.13166(12) -0.04412(9) 0.0352(3) Uani d . 1 1
N N8 -0.0001(3) 0.12996(17) 0.28063(10) 0.0515(4) Uani d . 1 1
C C1 0.2643(3) 0.03718(13) -0.01153(9) 0.0263(3) Uani d . 1 1
C C2 0.2906(2) -0.01016(12) 0.07377(8) 0.0235(2) Uani d . 1 1
C C3 0.1293(3) -0.10289(13) 0.10054(10) 0.0294(3) Uani d . 1 1
H H3 0.1443 -0.137 0.1566 0.035 Uiso calc R 1 1
C C4 -0.0546(3) -0.14513(14) 0.04407(11) 0.0357(3) Uani d . 1 1
H H4 -0.1622 -0.2071 0.0628 0.043 Uiso calc R 1 1
C C5 -0.0795(3) -0.09610(15) -0.03950(11) 0.0376(3) Uani d . 1 1
H H5 -0.2034 -0.125 -0.0767 0.045 Uiso calc R 1 1
C C6 0.0809(3) -0.00355(14) -0.06796(9) 0.0343(3) Uani d . 1 1
H H6 0.0651 0.0304 -0.124 0.041 Uiso calc R 1 1
C C7 0.4040(3) 0.17220(14) 0.19493(11) 0.0341(3) Uani d . 1 1
H H7A 0.5225 0.2113 0.234 0.041 Uiso calc R 1 1
H H7B 0.3711 0.2292 0.1468 0.041 Uiso calc R 1 1
C C8 0.1763(3) 0.14879(15) 0.24274(10) 0.0330(3) Uani d . 1 1

loop_
_atom_site_aniso_label
_atom_site_aniso_U_11
_atom_site_aniso_U_22
_atom_site_aniso_U_33
_atom_site_aniso_U_12
_atom_site_aniso_U_13
_atom_site_aniso_U_23
S2 0.02549(15) 0.02869(16) 0.02891(16) 0.00442(13) -0.00081(13) -0.00137(13)
C1 0.0308(6) 0.0236(6) 0.0246(6) 0.0010(5) 0.0058(5) 0.0006(5)
O2 0.0509(7) 0.0360(5) 0.0316(5) 0.0073(5) -0.0070(5) 0.0061(4)
C3 0.0344(7) 0.0242(6) 0.0296(7) -0.0001(5) 0.0047(6) 0.0007(5)
O12 0.0399(7) 0.0423(6) 0.0537(7) -0.0116(5) 0.0041(6) 0.0087(5)
C5 0.0359(8) 0.0373(8) 0.0395(8) 0.0008(7) -0.0071(7) -0.0108(6)
N1 0.0417(7) 0.0303(6) 0.0336(6) -0.0008(6) 0.0104(6) 0.0055(5)
N8 0.0469(10) 0.0585(9) 0.0492(8) 0.0082(8) 0.0136(8) -0.0025(7)
C2 0.0249(6) 0.0216(6) 0.0241(6) 0.0019(5) 0.0024(5) -0.0019(5)
C4 0.0326(7) 0.0291(6) 0.0453(8) -0.0061(6) 0.0045(7) -0.0038(6)
C6 0.0440(8) 0.0347(7) 0.0244(6) 0.0065(6) -0.0034(6) -0.0033(5)
O11 0.0987(13) 0.0692(10) 0.0354(6) -0.0252(9) 0.0125(8) 0.0169(6)
C8 0.0360(8) 0.0329(7) 0.0299(7) 0.0085(6) -0.0016(6) -0.0045(6)
C7 0.0337(8) 0.0286(7) 0.0401(8) 0.0006(6) 0.0013(6) -0.0080(6)

loop_
_atom_type_symbol
_atom_type_description
_atom_type_scat_dispersion_real
_atom_type_scat_dispersion_imag
_atom_type_scat_source
C C 0.0033 0.0016 'International Tables Vol C Tables 4.2.6.8 and 6.1.1.4'
H H 0 0 'International Tables Vol C Tables 4.2.6.8 and 6.1.1.4'
N N 0.0061 0.0033 'International Tables Vol C Tables 4.2.6.8 and 6.1.1.4'
O O 0.0106 0.006 'International Tables Vol C Tables 4.2.6.8 and 6.1.1.4'
S S 0.1246 0.1234 'International Tables Vol C Tables 4.2.6.8 and 6.1.1.4'

loop_
_geom_angle_atom_site_label_1
_geom_angle_atom_site_label_2
_geom_angle_atom_site_label_3
_geom_angle
O2 S2 C2 104.49(6)
O2 S2 C7 105.84(7)
C2 S2 C7 97.74(7)
C6 C1 C2 122.12(13)
C6 C1 N1 117.72(12)
C2 C1 N1 120.16(12)
C2 C3 C4 120.35(13)
C2 C3 H3 119.8
C4 C3 H3 119.8
C4 C5 C6 119.90(15)
C4 C5 H5 120
C6 C5 H5 120
O11 N1 O12 123.94(15)
O11 N1 C1 118.48(15)
O12 N1 C1 117.58(12)
C3 C2 C1 117.97(13)
C3 C2 S2 115.83(10)
C1 C2 S2 125.91(10)
C5 C4 C3 120.78(15)
C5 C4 H4 119.6
C3 C4 H4 119.6
C1 C6 C5 118.86(13)
C1 C6 H6 120.6
C5 C6 H6 120.6
N8 C8 C7 179.36(19)
C8 C7 S2 111.69(11)
C8 C7 H7A 109.3
S2 C7 H7A 109.3
C8 C7 H7B 109.3
S2 C7 H7B 109.3
H7A C7 H7B 107.9

loop_
_geom_bond_atom_site_label_1
_geom_bond_atom_site_label_2
_geom_bond_distance
S2 O2 1.4846(11)
S2 C2 1.8197(13)
S2 C7 1.8429(15)
C1 C6 1.382(2)
C1 C2 1.3989(18)
C1 N1 1.4606(18)
C3 C2 1.3867(19)
C3 C4 1.390(2)
C3 H3 0.93
O12 N1 1.2235(19)
C5 C4 1.381(2)
C5 C6 1.390(2)
C5 H5 0.93
N1 O11 1.2177(17)
N8 C8 1.133(2)
C4 H4 0.93
C6 H6 0.93
C8 C7 1.452(2)
C7 H7A 0.97
C7 H7B 0.97

loop_
_geom_hbond_atom_site_label_D
_geom_hbond_atom_site_label_H
_geom_hbond_atom_site_label_A
_geom_hbond_site_symmetry_A
_geom_hbond_distance_DH
_geom_hbond_distance_HA
_geom_hbond_distance_DA
_geom_hbond_angle_DHA
_geom_hbond_publ_flag
C6 H6 O2 2_554 0.93 2.41 3.3198(18) 165 yes
C7 H7A O2 4_655 0.97 2.50 3.1190(19) 122 yes

loop_
_geom_torsion_atom_site_label_1
_geom_torsion_atom_site_label_2
_geom_torsion_atom_site_label_3
_geom_torsion_atom_site_label_4
_geom_torsion
C6 C1 N1 O11 -6.2(2)
C2 C1 N1 O11 173.11(15)
C6 C1 N1 O12 173.76(14)
C2 C1 N1 O12 -7.0(2)
C4 C3 C2 C1 -1.0(2)
C4 C3 C2 S2 -175.24(11)
C6 C1 C2 C3 1.5(2)
N1 C1 C2 C3 -177.73(12)
C6 C1 C2 S2 175.08(11)
N1 C1 C2 S2 -4.16(18)
O2 S2 C2 C3 6.06(12)
C7 S2 C2 C3 -102.58(11)
O2 S2 C2 C1 -167.63(11)
C7 S2 C2 C1 83.73(12)
C6 C5 C4 C3 0.1(2)
C2 C3 C4 C5 0.2(2)
C2 C1 C6 C5 -1.2(2)
N1 C1 C6 C5 178.08(13)
C4 C5 C6 C1 0.3(2)
O2 S2 C7 C8 -42.69(13)
C2 S2 C7 C8 64.82(12)
